data_7042189
loop_
_publ_author_name
'Stylianou, M.'
'Hadjiadamou, I.'
'Drouza, C.'
'Hayes, S. C.'
'Lariou, E.'
'Tantis, I.'
'Lianos, P.'
'Tsipis, A. C.'
'Keramidas, A. D.'

_publ_section_title
;
 Synthesis of new photosensitive H2BBQ(2+)[ZnCl4](2-)/[(ZnCl)2(\m-BBH)]
 complexes, through selective oxidation of H2O to H2O2.
;
_journal_issue 11
_journal_name_full 'Dalton transactions (Cambridge, England : 2003)'
_journal_page_first 3688
_journal_page_last 3699
_journal_paper_doi 10.1039/c6dt04643f
_journal_volume 46
_journal_year 2017
_chemical_formula_sum 'C30 H30 Cl4 N6 O3 Zn'
_chemical_formula_weight 729.77
_chemical_name_systematic
;
 ?
;
_space_group_crystal_system monoclinic
_space_group_IT_number 14
_space_group_name_Hall '-P 2yn'
_space_group_name_H-M_alt 'P 1 21/n 1'
_symmetry_space_group_name_Hall '-P 2yn'
_symmetry_space_group_name_H-M 'P 1 21/n 1'
_atom_sites_solution_hydrogens mixed
_audit_creation_method SHELXL-2014
_audit_update_record
;
2016-12-08 deposited with the CCDC.
2017-02-21 downloaded from the CCDC.
;
_cell_angle_alpha 90
_cell_angle_beta 91.600(4)
_cell_angle_gamma 90
_cell_formula_units_Z 4
_cell_length_a 11.7621(6)
_cell_length_b 11.2928(5)
_cell_length_c 23.8251(10)
_cell_measurement_reflns_used 6456
_cell_measurement_temperature 100(2)
_cell_measurement_theta_max 74.0850
_cell_measurement_theta_min 4.1580
_cell_volume 3163.4(3)
_computing_cell_refinement
;
'Fri Jul 31 06:23:19 2015'
;
_computing_data_collection
;
'Fri Jul 31 06:23:19 2015'
;
_computing_data_reduction
;
'Fri Jul 31 06:23:19 2015'
;
_computing_structure_refinement 'SHELXL-2014 (Sheldrick, 2014)'
_diffrn_ambient_temperature 100(2)
_diffrn_detector_area_resol_mean 10.4223
_diffrn_measured_fraction_theta_full 0.994
_diffrn_measured_fraction_theta_max 0.965
_diffrn_measurement_device_type 'SuperNova, Dual, Cu at zero, Atlas'
_diffrn_measurement_method '\w scans'
_diffrn_radiation_type CuK\a
_diffrn_radiation_wavelength 1.54184
_diffrn_reflns_av_R_equivalents 0.0667
_diffrn_reflns_av_unetI/netI 0.0617
_diffrn_reflns_Laue_measured_fraction_full 0.994
_diffrn_reflns_Laue_measured_fraction_max 0.965
_diffrn_reflns_limit_h_max 8
_diffrn_reflns_limit_h_min -14
_diffrn_reflns_limit_k_max 13
_diffrn_reflns_limit_k_min -13
_diffrn_reflns_limit_l_max 28
_diffrn_reflns_limit_l_min -29
_diffrn_reflns_number 12297
_diffrn_reflns_point_group_measured_fraction_full 0.994
_diffrn_reflns_point_group_measured_fraction_max 0.965
_diffrn_reflns_theta_full 67.684
_diffrn_reflns_theta_max 74.351
_diffrn_reflns_theta_min 3.712
_diffrn_source 'sealed X-ray tube'
_exptl_absorpt_coefficient_mu 4.542
_exptl_absorpt_correction_T_max 1.00000
_exptl_absorpt_correction_T_min 0.49419
_exptl_absorpt_correction_type multi-scan
_exptl_absorpt_process_details
;
'Fri Jul 31 06:23:19 2015'
;
_exptl_crystal_colour red
_exptl_crystal_density_diffrn 1.532
_exptl_crystal_description
;
'Fri Jul 31 06:23:19 2015'
;
_exptl_crystal_F_000 1496
_exptl_crystal_size_max 0.230
_exptl_crystal_size_mid 0.174
_exptl_crystal_size_min 0.083
_refine_diff_density_max 1.370
_refine_diff_density_min -1.234
_refine_diff_density_rms 0.168
_refine_ls_extinction_method none
_refine_ls_goodness_of_fit_ref 1.036
_refine_ls_hydrogen_treatment mixed
_refine_ls_matrix_type full
_refine_ls_number_parameters 413
_refine_ls_number_reflns 6224
_refine_ls_number_restraints 0
_refine_ls_restrained_S_all 1.036
_refine_ls_R_factor_all 0.0604
_refine_ls_R_factor_gt 0.0546
_refine_ls_shift/su_max 0.000
_refine_ls_shift/su_mean 0.000
_refine_ls_structure_factor_coef Fsqd
_refine_ls_weighting_details 'w=1/[\s^2^(Fo^2^)+(0.1294P)^2^+0.2521P] where P=(Fo^2^+2Fc^2^)/3'
_refine_ls_weighting_scheme calc
_refine_ls_wR_factor_gt 0.1531
_refine_ls_wR_factor_ref 0.1636
_reflns_Friedel_coverage 0.000
_reflns_number_gt 5555
_reflns_number_total 6224
_reflns_threshold_expression 'I > 2\s(I)'
_cod_data_source_file c6dt04643f2.cif
_cod_data_source_block shelx
_cod_depositor_comments 'Adding full bibliography for 7042187--7042190.cif.'
_cod_database_code 7042189
_shelx_space_group_comment
;
The symmetry employed for this shelxl refinement is uniquely defined
by the following loop, which should always be used as a source of
symmetry information in preference to the above space-group names.
They are only intended as comments.
;
_shelxl_version_number 2014-3

loop_
_space_group_symop_operation_xyz
'x, y, z'
'-x+1/2, y+1/2, -z+1/2'
'-x, -y, -z'
'x-1/2, -y-1/2, z-1/2'

loop_
_atom_site_label
_atom_site_type_symbol
_atom_site_fract_x
_atom_site_fract_y
_atom_site_fract_z
_atom_site_U_iso_or_equiv
_atom_site_adp_type
_atom_site_occupancy
_atom_site_site_symmetry_order
_atom_site_calc_flag
_atom_site_refinement_flags_posn
_atom_site_refinement_flags_adp
Zn1 Zn 0.05225(3) 0.21515(3) 0.20554(2) 0.01785(15) Uani 1 1 d . .
Cl1 Cl -0.08827(5) 0.07983(5) 0.21403(2) 0.02002(17) Uani 1 1 d . .
Cl2 Cl 0.03805(5) 0.29969(5) 0.11788(2) 0.02198(17) Uani 1 1 d . .
Cl4 Cl 0.22181(5) 0.11948(6) 0.21935(3) 0.02616(18) Uani 1 1 d . .
Cl3 Cl 0.04127(6) 0.36100(5) 0.26992(2) 0.02398(18) Uani 1 1 d . .
O1 O 0.05184(17) 0.29225(17) 0.45511(8) 0.0241(4) Uani 1 1 d . .
N3 N 0.30973(19) 0.2748(2) 0.46877(9) 0.0205(4) Uani 1 1 d . .
O1A O 0.81948(17) 0.12303(17) 0.46496(7) 0.0228(4) Uani 1 1 d . .
N2 N 0.36347(18) 0.4864(2) 0.52203(8) 0.0184(4) Uani 1 1 d . .
N1A N 0.96157(18) 0.03300(19) 0.38372(7) 0.0175(4) Uani 1 1 d . .
N3A N 0.7408(2) 0.0434(2) 0.33852(8) 0.0197(4) Uani 1 1 d . .
N2A N 0.8452(2) -0.1750(2) 0.36051(9) 0.0218(5) Uani 1 1 d . .
C10A C 0.9202(2) 0.1458(2) 0.36160(9) 0.0194(5) Uani 1 1 d . .
H9A H 0.9706 0.1716 0.3325 0.023 Uiso 1 1 calc R U
H9B H 0.9246 0.2041 0.3915 0.023 Uiso 1 1 calc R U
N1 N 0.19879(17) 0.4835(2) 0.43630(8) 0.0174(4) Uani 1 1 d . .
C10 C 0.2143(2) 0.3912(2) 0.39415(10) 0.0205(5) Uani 1 1 d . .
H11A H 0.2635 0.4217 0.3655 0.025 Uiso 1 1 calc R U
H11B H 0.1410 0.3741 0.3762 0.025 Uiso 1 1 calc R U
C11A C 0.8011(2) 0.1440(2) 0.33781(9) 0.0181(5) Uani 1 1 d . .
C5A C 0.9574(2) -0.1728(2) 0.35127(9) 0.0198(5) Uani 1 1 d . .
C9A C 0.7943(3) -0.2799(3) 0.36626(12) 0.0264(6) Uani 1 1 d . .
H14 H 0.7167 -0.2814 0.3729 0.032 Uiso 1 1 calc R U
C12A C 0.7506(2) 0.2449(2) 0.31427(10) 0.0220(5) Uani 1 1 d . .
H15 H 0.7906 0.3159 0.3133 0.026 Uiso 1 1 calc R U
C13A C 0.6403(2) 0.2383(3) 0.29233(10) 0.0236(5) Uani 1 1 d . .
H16 H 0.6061 0.3051 0.2765 0.028 Uiso 1 1 calc R U
C11 C 0.2641(2) 0.2776(2) 0.41654(10) 0.0199(5) Uani 1 1 d . .
C4 C 0.2813(2) 0.5797(2) 0.43835(9) 0.0189(5) Uani 1 1 d . .
H18A H 0.2426 0.6538 0.4301 0.023 Uiso 1 1 calc R U
H18B H 0.3370 0.5670 0.4097 0.023 Uiso 1 1 calc R U
C15A C 0.6340(2) 0.0347(3) 0.31708(10) 0.0234(5) Uani 1 1 d . .
H19 H 0.5961 -0.0375 0.3179 0.028 Uiso 1 1 calc R U
C8A C 0.8521(3) -0.3866(3) 0.36274(12) 0.0301(6) Uani 1 1 d . .
H20 H 0.8144 -0.4582 0.3672 0.036 Uiso 1 1 calc R U
C14A C 0.5807(2) 0.1324(3) 0.29398(10) 0.0255(6) Uani 1 1 d . .
H21 H 0.5064 0.1275 0.2798 0.031 Uiso 1 1 calc R U
C3A C 0.9368(2) 0.0641(2) 0.54034(9) 0.0183(5) Uani 1 1 d . .
H22 H 0.8998 0.1122 0.5657 0.022 Uiso 1 1 calc R U
C7 C 0.4299(2) 0.7007(2) 0.56965(10) 0.0214(5) Uani 1 1 d . .
H23 H 0.4515 0.7727 0.5856 0.026 Uiso 1 1 calc R U
C1 C 0.0246(2) 0.3902(2) 0.47310(10) 0.0176(5) Uani 1 1 d . .
C9 C 0.4191(2) 0.4904(2) 0.57233(9) 0.0194(5) Uani 1 1 d . .
H25 H 0.4352 0.4195 0.5908 0.023 Uiso 1 1 calc R U
C1A C 0.9078(2) 0.0751(2) 0.48117(9) 0.0169(5) Uani 1 1 d . .
C4A C 1.0086(2) -0.0515(2) 0.34368(9) 0.0203(5) Uani 1 1 d . .
H27A H 1.0905 -0.0559 0.3494 0.024 Uiso 1 1 calc R U
H27B H 0.9929 -0.0241 0.3057 0.024 Uiso 1 1 calc R U
C3 C -0.0802(2) 0.4053(2) 0.50240(10) 0.0184(5) Uani 1 1 d . .
H28 H -0.1336 0.3446 0.5011 0.022 Uiso 1 1 calc R U
C13 C 0.3111(3) 0.0725(3) 0.40648(13) 0.0292(6) Uani 1 1 d . .
H29 H 0.3129 0.0039 0.3850 0.035 Uiso 1 1 calc R U
C5 C 0.3422(2) 0.5889(2) 0.49523(9) 0.0167(5) Uani 1 1 d . .
C7A C 0.9668(3) -0.3841(3) 0.35255(11) 0.0289(6) Uani 1 1 d . .
H31 H 1.0075 -0.4543 0.3493 0.035 Uiso 1 1 calc R U
C12 C 0.2659(2) 0.1754(3) 0.38389(11) 0.0253(5) Uani 1 1 d . .
H32 H 0.2369 0.1764 0.3472 0.030 Uiso 1 1 calc R U
C14 C 0.3542(3) 0.0718(3) 0.46173(13) 0.0302(6) Uani 1 1 d . .
H33 H 0.3832 0.0026 0.4776 0.036 Uiso 1 1 calc R U
C8 C 0.4533(2) 0.5951(2) 0.59771(10) 0.0215(5) Uani 1 1 d . .
H34 H 0.4908 0.5950 0.6326 0.026 Uiso 1 1 calc R U
C2 C 0.1038(2) 0.4946(2) 0.46814(9) 0.0158(5) Uani 1 1 d . .
C15 C 0.3529(2) 0.1749(3) 0.49205(12) 0.0256(5) Uani 1 1 d . .
H36 H 0.3819 0.1760 0.5288 0.031 Uiso 1 1 calc R U
C2A C 0.9836(2) 0.0140(2) 0.43983(9) 0.0164(5) Uani 1 1 d . .
C6A C 1.0212(3) -0.2755(3) 0.34711(10) 0.0251(6) Uani 1 1 d . .
H38 H 1.0988 -0.2718 0.3408 0.030 Uiso 1 1 calc R U
C6 C 0.3739(2) 0.6975(2) 0.51736(10) 0.0204(5) Uani 1 1 d . .
H39 H 0.3582 0.7671 0.4977 0.024 Uiso 1 1 calc R U
O1W O 0.3733(2) 0.3439(2) 0.27626(9) 0.0319(5) Uani 1 1 d . .
H2N H 0.771(3) -0.017(4) 0.3495(15) 0.024(8) Uiso 1 1 d . .
H1N H 0.316(4) 0.349(5) 0.4839(19) 0.042(11) Uiso 1 1 d . .
H1W H 0.328(4) 0.300(4) 0.2670(19) 0.037(12) Uiso 1 1 d . .
H2W H 0.346(5) 0.415(6) 0.273(2) 0.062(16) Uiso 1 1 d . .

loop_
_atom_site_aniso_label
_atom_site_aniso_U_11
_atom_site_aniso_U_22
_atom_site_aniso_U_33
_atom_site_aniso_U_23
_atom_site_aniso_U_13
_atom_site_aniso_U_12
Zn1 0.0230(2) 0.0159(2) 0.0146(2) -0.00111(10) -0.00002(13) -0.00036(12)
Cl1 0.0252(3) 0.0200(3) 0.0148(3) 0.00007(18) -0.0002(2) -0.0034(2)
Cl2 0.0328(4) 0.0182(3) 0.0150(3) 0.00026(18) 0.0020(2) -0.0027(2)
Cl4 0.0218(3) 0.0234(4) 0.0333(3) -0.0023(2) -0.0003(2) 0.0014(2)
Cl3 0.0375(4) 0.0170(3) 0.0172(3) -0.00402(19) -0.0035(2) 0.0001(2)
O1 0.0239(10) 0.0181(10) 0.0303(9) -0.0080(7) 0.0020(7) -0.0006(7)
N3 0.0204(11) 0.0190(12) 0.0220(10) 0.0012(8) 0.0014(8) 0.0004(8)
O1A 0.0242(9) 0.0236(10) 0.0203(8) 0.0002(6) -0.0017(6) 0.0052(8)
N2 0.0181(10) 0.0201(11) 0.0169(9) 0.0008(7) 0.0019(7) 0.0017(8)
N1A 0.0252(11) 0.0157(11) 0.0114(9) -0.0005(7) -0.0005(7) 0.0019(8)
N3A 0.0264(12) 0.0161(12) 0.0164(9) -0.0001(7) -0.0013(7) 0.0022(9)
N2A 0.0263(12) 0.0175(11) 0.0214(10) -0.0029(8) -0.0032(8) 0.0018(9)
C10A 0.0255(13) 0.0163(12) 0.0163(10) 0.0011(8) -0.0016(9) -0.0029(9)
N1 0.0186(10) 0.0182(11) 0.0156(9) -0.0005(7) 0.0015(7) 0.0016(8)
C10 0.0251(13) 0.0211(13) 0.0155(10) -0.0013(8) 0.0025(8) 0.0039(10)
C11A 0.0256(13) 0.0190(13) 0.0097(9) -0.0007(8) 0.0007(8) 0.0022(9)
C5A 0.0275(13) 0.0215(13) 0.0103(9) -0.0027(8) -0.0017(8) 0.0030(10)
C9A 0.0307(15) 0.0183(14) 0.0300(13) -0.0028(9) -0.0043(11) -0.0018(10)
C12A 0.0330(14) 0.0165(13) 0.0165(11) 0.0008(8) 0.0012(9) 0.0008(11)
C13A 0.0313(14) 0.0237(14) 0.0157(11) 0.0023(9) 0.0013(9) 0.0085(11)
C11 0.0171(12) 0.0214(14) 0.0214(11) -0.0005(9) 0.0030(9) -0.0004(9)
C4 0.0189(12) 0.0212(13) 0.0167(10) 0.0035(8) 0.0008(8) 0.0004(9)
C15A 0.0261(13) 0.0247(14) 0.0193(11) -0.0013(9) -0.0016(9) -0.0018(11)
C8A 0.0431(18) 0.0174(14) 0.0293(13) -0.0029(10) -0.0082(11) -0.0006(12)
C14A 0.0261(14) 0.0306(16) 0.0194(11) -0.0032(10) -0.0048(9) 0.0048(11)
C3A 0.0212(12) 0.0182(12) 0.0156(10) -0.0035(8) 0.0012(8) -0.0004(9)
C7 0.0240(13) 0.0197(13) 0.0205(11) -0.0046(9) 0.0037(9) -0.0017(10)
C1 0.0173(12) 0.0151(12) 0.0200(10) -0.0027(8) -0.0036(8) 0.0009(9)
C9 0.0208(12) 0.0218(13) 0.0155(10) 0.0031(8) 0.0009(8) 0.0005(10)
C1A 0.0200(12) 0.0145(12) 0.0161(10) -0.0014(8) 0.0002(8) 0.0001(9)
C4A 0.0247(13) 0.0243(14) 0.0122(10) -0.0015(8) 0.0020(8) 0.0033(10)
C3 0.0174(12) 0.0141(12) 0.0235(11) -0.0005(8) -0.0012(9) -0.0005(9)
C13 0.0273(14) 0.0203(15) 0.0399(15) -0.0067(11) 0.0015(11) 0.0006(11)
C5 0.0165(11) 0.0196(13) 0.0143(10) 0.0021(8) 0.0039(8) 0.0015(9)
C7A 0.0449(17) 0.0206(14) 0.0207(11) -0.0053(9) -0.0079(10) 0.0110(12)
C12 0.0234(13) 0.0252(15) 0.0275(13) -0.0062(10) 0.0014(9) -0.0015(11)
C14 0.0291(15) 0.0198(15) 0.0414(15) 0.0036(11) -0.0034(11) 0.0015(11)
C8 0.0237(13) 0.0252(14) 0.0158(10) 0.0001(9) 0.0023(8) -0.0003(10)
C2 0.0150(11) 0.0152(12) 0.0169(10) -0.0002(8) -0.0020(7) 0.0007(9)
C15 0.0245(14) 0.0194(14) 0.0326(13) 0.0044(10) -0.0020(10) -0.0008(10)
C2A 0.0191(11) 0.0180(12) 0.0121(9) -0.0017(8) -0.0011(8) -0.0031(9)
C6A 0.0300(14) 0.0273(15) 0.0180(11) -0.0039(9) -0.0019(9) 0.0094(11)
C6 0.0224(13) 0.0196(13) 0.0193(11) 0.0031(9) 0.0039(9) 0.0020(10)
O1W 0.0321(12) 0.0287(13) 0.0348(11) -0.0052(8) 0.0011(8) -0.0016(10)

loop_
_atom_type_symbol
_atom_type_description
_atom_type_scat_dispersion_real
_atom_type_scat_dispersion_imag
_atom_type_scat_source
C C 0.0181 0.0091 'International Tables Vol C Tables 4.2.6.8 and 6.1.1.4'
H H 0.0000 0.0000 'International Tables Vol C Tables 4.2.6.8 and 6.1.1.4'
N N 0.0311 0.0180 'International Tables Vol C Tables 4.2.6.8 and 6.1.1.4'
O O 0.0492 0.0322 'International Tables Vol C Tables 4.2.6.8 and 6.1.1.4'
Cl Cl 0.3639 0.7018 'International Tables Vol C Tables 4.2.6.8 and 6.1.1.4'
Zn Zn -1.5491 0.6778 'International Tables Vol C Tables 4.2.6.8 and 6.1.1.4'

loop_
_geom_angle_atom_site_label_1
_geom_angle_atom_site_label_2
_geom_angle_atom_site_label_3
_geom_angle
_geom_angle_site_symmetry_1
Cl3 Zn1 Cl1 112.09(3) .
Cl3 Zn1 Cl4 108.27(3) .
Cl1 Zn1 Cl4 107.73(3) .
Cl3 Zn1 Cl2 108.08(2) .
Cl1 Zn1 Cl2 109.08(2) .
Cl4 Zn1 Cl2 111.62(3) .
C11 N3 C15 122.5(2) .
C11 N3 H1N 112(3) .
C15 N3 H1N 125(3) .
C5 N2 C9 118.2(2) .
C2A N1A C10A 122.8(2) .
C2A N1A C4A 117.8(2) .
C10A N1A C4A 117.46(18) .
C11A N3A C15A 123.1(2) .
C11A N3A H2N 120(3) .
C15A N3A H2N 117(3) .
C9A N2A C5A 118.6(2) .
N1A C10A C11A 115.1(2) .
N1A C10A H9A 108.5 .
C11A C10A H9A 108.5 .
N1A C10A H9B 108.5 .
C11A C10A H9B 108.5 .
H9A C10A H9B 107.5 .
C2 N1 C4 117.7(2) .
C2 N1 C10 124.3(2) .
C4 N1 C10 117.3(2) .
N1 C10 C11 114.8(2) .
N1 C10 H11A 108.6 .
C11 C10 H11A 108.6 .
N1 C10 H11B 108.6 .
C11 C10 H11B 108.6 .
H11A C10 H11B 107.5 .
N3A C11A C12A 118.6(2) .
N3A C11A C10A 119.8(2) .
C12A C11A C10A 121.6(2) .
N2A C5A C6A 122.2(3) .
N2A C5A C4A 115.7(2) .
C6A C5A C4A 122.1(2) .
N2A C9A C8A 122.8(3) .
N2A C9A H14 118.6 .
C8A C9A H14 118.6 .
C13A C12A C11A 119.3(3) .
C13A C12A H15 120.3 .
C11A C12A H15 120.3 .
C14A C13A C12A 120.2(3) .
C14A C13A H16 119.9 .
C12A C13A H16 119.9 .
N3 C11 C12 119.1(2) .
N3 C11 C10 119.4(2) .
C12 C11 C10 121.5(2) .
N1 C4 C5 112.24(19) .
N1 C4 H18A 109.2 .
C5 C4 H18A 109.2 .
N1 C4 H18B 109.2 .
C5 C4 H18B 109.2 .
H18A C4 H18B 107.9 .
N3A C15A C14A 120.2(3) .
N3A C15A H19 119.9 .
C14A C15A H19 119.9 .
C7A C8A C9A 118.5(3) .
C7A C8A H20 120.8 .
C9A C8A H20 120.8 .
C15A C14A C13A 118.6(3) .
C15A C14A H21 120.7 .
C13A C14A H21 120.7 .
C2A C3A C1A 122.3(2) 3_756
C2A C3A H22 118.8 3_756
C1A C3A H22 118.8 .
C8 C7 C6 119.3(2) .
C8 C7 H23 120.3 .
C6 C7 H23 120.3 .
O1 C1 C3 120.6(2) .
O1 C1 C2 120.5(2) .
C3 C1 C2 118.8(2) .
N2 C9 C8 123.0(2) .
N2 C9 H25 118.5 .
C8 C9 H25 118.5 .
O1A C1A C3A 121.3(2) .
O1A C1A C2A 120.4(2) .
C3A C1A C2A 117.9(2) .
N1A C4A C5A 110.6(2) .
N1A C4A H27A 109.5 .
C5A C4A H27A 109.5 .
N1A C4A H27B 109.5 .
C5A C4A H27B 109.5 .
H27A C4A H27B 108.1 .
C2 C3 C1 122.4(2) 3_566
C2 C3 H28 118.8 3_566
C1 C3 H28 118.8 .
C12 C13 C14 119.9(3) .
C12 C13 H29 120.1 .
C14 C13 H29 120.1 .
N2 C5 C6 122.6(2) .
N2 C5 C4 116.2(2) .
C6 C5 C4 121.1(2) .
C8A C7A C6A 119.4(3) .
C8A C7A H31 120.3 .
C6A C7A H31 120.3 .
C13 C12 C11 119.4(3) .
C13 C12 H32 120.3 .
C11 C12 H32 120.3 .
C15 C14 C13 118.9(3) .
C15 C14 H33 120.6 .
C13 C14 H33 120.6 .
C9 C8 C7 118.2(2) .
C9 C8 H34 120.9 .
C7 C8 H34 120.9 .
C3 C2 N1 122.8(2) 3_566
C3 C2 C1 118.2(2) 3_566
N1 C2 C1 119.0(2) .
N3 C15 C14 120.2(3) .
N3 C15 H36 119.9 .
C14 C15 H36 119.9 .
C3A C2A N1A 123.3(2) 3_756
C3A C2A C1A 118.8(2) 3_756
N1A C2A C1A 117.7(2) .
C5A C6A C7A 118.6(3) .
C5A C6A H38 120.7 .
C7A C6A H38 120.7 .
C5 C6 C7 118.7(2) .
C5 C6 H39 120.7 .
C7 C6 H39 120.7 .
H1W O1W H2W 109(5) .

loop_
_geom_bond_atom_site_label_1
_geom_bond_atom_site_label_2
_geom_bond_distance
_geom_bond_site_symmetry_2
Zn1 Cl3 2.2570(6) .
Zn1 Cl1 2.2642(7) .
Zn1 Cl4 2.2840(7) .
Zn1 Cl2 2.2981(6) .
O1 C1 1.231(3) .
N3 C11 1.342(3) .
N3 C15 1.350(4) .
N3 H1N 0.91(5) .
O1A C1A 1.225(3) .
N2 C5 1.343(3) .
N2 C9 1.350(3) .
N1A C2A 1.372(3) .
N1A C10A 1.457(3) .
N1A C4A 1.468(3) .
N3A C11A 1.339(4) .
N3A C15A 1.347(4) .
N3A H2N 0.81(4) .
N2A C9A 1.336(4) .
N2A C5A 1.344(4) .
C10A C11A 1.497(4) .
C10A H9A 0.9700 .
C10A H9B 0.9700 .
N1 C2 1.374(3) .
N1 C4 1.457(3) .
N1 C10 1.462(3) .
C10 C11 1.503(4) .
C10 H11A 0.9700 .
C10 H11B 0.9700 .
C11A C12A 1.395(4) .
C5A C6A 1.386(4) .
C5A C4A 1.510(4) .
C9A C8A 1.388(4) .
C9A H14 0.9300 .
C12A C13A 1.388(4) .
C12A H15 0.9300 .
C13A C14A 1.387(4) .
C13A H16 0.9300 .
C11 C12 1.393(4) .
C4 C5 1.518(3) .
C4 H18A 0.9700 .
C4 H18B 0.9700 .
C15A C14A 1.376(4) .
C15A H19 0.9300 .
C8A C7A 1.378(5) .
C8A H20 0.9300 .
C14A H21 0.9300 .
C3A C2A 1.361(4) 3_756
C3A C1A 1.446(3) .
C3A H22 0.9300 .
C7 C8 1.390(4) .
C7 C6 1.393(4) .
C7 H23 0.9300 .
C1 C3 1.444(4) .
C1 C2 1.510(3) .
C9 C8 1.383(4) .
C9 H25 0.9300 .
C1A C2A 1.513(3) .
C4A H27A 0.9700 .
C4A H27B 0.9700 .
C3 C2 1.363(3) 3_566
C3 H28 0.9300 .
C13 C12 1.380(4) .
C13 C14 1.397(4) .
C13 H29 0.9300 .
C5 C6 1.382(4) .
C7A C6A 1.391(5) .
C7A H31 0.9300 .
C12 H32 0.9300 .
C14 C15 1.370(4) .
C14 H33 0.9300 .
C8 H34 0.9300 .
C2 C3 1.363(3) 3_566
C15 H36 0.9300 .
C2A C3A 1.361(4) 3_756
C6A H38 0.9300 .
C6 H39 0.9300 .
O1W H1W 0.75(5) .
O1W H2W 0.86(7) .

loop_
_geom_torsion_atom_site_label_1
_geom_torsion_atom_site_label_2
_geom_torsion_atom_site_label_3
_geom_torsion_atom_site_label_4
_geom_torsion
_geom_torsion_site_symmetry_1
_geom_torsion_site_symmetry_4
C2A N1A C10A C11A -112.1(2) . .
C4A N1A C10A C11A 84.0(3) . .
C2 N1 C10 C11 -87.0(3) . .
C4 N1 C10 C11 102.9(3) . .
C15A N3A C11A C12A 0.7(3) . .
C15A N3A C11A C10A -178.9(2) . .
N1A C10A C11A N3A 0.6(3) . .
N1A C10A C11A C12A -178.9(2) . .
C9A N2A C5A C6A 0.5(3) . .
C9A N2A C5A C4A 178.4(2) . .
C5A N2A C9A C8A -0.4(4) . .
N3A C11A C12A C13A -0.1(3) . .
C10A C11A C12A C13A 179.4(2) . .
C11A C12A C13A C14A 0.2(4) . .
C15 N3 C11 C12 -3.2(4) . .
C15 N3 C11 C10 178.1(2) . .
N1 C10 C11 N3 -12.4(3) . .
N1 C10 C11 C12 168.8(2) . .
C2 N1 C4 C5 68.2(3) . .
C10 N1 C4 C5 -121.0(2) . .
C11A N3A C15A C14A -1.3(4) . .
N2A C9A C8A C7A -0.4(4) . .
N3A C15A C14A C13A 1.3(4) . .
C12A C13A C14A C15A -0.8(4) . .
C5 N2 C9 C8 1.1(4) . .
C2A C3A C1A O1A 162.2(3) 3_756 .
C2A C3A C1A C2A -11.4(4) 3_756 .
C2A N1A C4A C5A 64.3(3) . .
C10A N1A C4A C5A -130.9(2) . .
N2A C5A C4A N1A 40.9(3) . .
C6A C5A C4A N1A -141.1(2) . .
O1 C1 C3 C2 167.6(2) . 3_566
C2 C1 C3 C2 -8.6(4) . 3_566
C9 N2 C5 C6 -0.7(4) . .
C9 N2 C5 C4 178.9(2) . .
N1 C4 C5 N2 35.1(3) . .
N1 C4 C5 C6 -145.3(2) . .
C9A C8A C7A C6A 1.1(4) . .
C14 C13 C12 C11 0.2(4) . .
N3 C11 C12 C13 2.1(4) . .
C10 C11 C12 C13 -179.1(3) . .
C12 C13 C14 C15 -1.5(5) . .
N2 C9 C8 C7 -0.7(4) . .
C6 C7 C8 C9 -0.2(4) . .
C4 N1 C2 C3 5.2(3) . 3_566
C10 N1 C2 C3 -164.9(2) . 3_566
C4 N1 C2 C1 -171.92(19) . .
C10 N1 C2 C1 18.0(3) . .
O1 C1 C2 C3 -167.9(2) . 3_566
C3 C1 C2 C3 8.2(4) . 3_566
O1 C1 C2 N1 9.3(3) . .
C3 C1 C2 N1 -174.5(2) . .
C11 N3 C15 C14 1.8(4) . .
C13 C14 C15 N3 0.6(4) . .
C10A N1A C2A C3A -150.9(3) . 3_756
C4A N1A C2A C3A 12.9(4) . 3_756
C10A N1A C2A C1A 34.8(3) . .
C4A N1A C2A C1A -161.4(2) . .
O1A C1A C2A C3A -162.6(2) . 3_756
C3A C1A C2A C3A 11.0(4) . 3_756
O1A C1A C2A N1A 11.9(4) . .
C3A C1A C2A N1A -174.5(2) . .
N2A C5A C6A C7A 0.2(4) . .
C4A C5A C6A C7A -177.6(2) . .
C8A C7A C6A C5A -1.0(4) . .
N2 C5 C6 C7 -0.2(4) . .
C4 C5 C6 C7 -179.8(2) . .
C8 C7 C6 C5 0.7(4) . .
